data_7121903
loop_
_publ_author_name
'Wu, Kui'
'Zhang, Bingbing'
'Yang, Zhihua'
'Pan, Shilie'

_publ_section_title
;
 Remarkable multimember-ring configurations in a new family of
 Na<sub>7</sub>M<sup>II</sup>Sb<sub>5</sub>S<sub>12</sub> (M<sup>II</sup>
 = Zn, Cd, Hg) exhibiting various three-dimensional tunnel structures.
;
_journal_issue 59
_journal_name_full 'Chemical communications (Cambridge, England)'
_journal_page_first 8269
_journal_page_last 8272
_journal_paper_doi 10.1039/c8cc04639e
_journal_volume 54
_journal_year 2018
_chemical_formula_sum 'Hg Na7 S12 Sb5'
_chemical_formula_weight 1354.99
_space_group_IT_number 148
_space_group_name_Hall '-R 3'
_space_group_name_H-M_alt 'R -3 :H'
_symmetry_cell_setting trigonal
_symmetry_space_group_name_Hall '-R 3'
_symmetry_space_group_name_H-M 'R -3 :H'
_atom_sites_solution_primary direct
_atom_sites_solution_secondary difmap
_audit_creation_method SHELXL-97
_audit_update_record
;
2018-03-13 deposited with the CCDC.
2018-07-03 downloaded from the CCDC.
;
_cell_angle_alpha 90.00
_cell_angle_beta 90.00
_cell_angle_gamma 120.00
_cell_formula_units_Z 3
_cell_length_a 14.537(9)
_cell_length_b 14.537(9)
_cell_length_c 9.815(13)
_cell_measurement_reflns_used 1366
_cell_measurement_temperature 296(2)
_cell_measurement_theta_max 27.33
_cell_measurement_theta_min 2.63
_cell_volume 1796(3)
_computing_cell_refinement 'Bruker SMART'
_computing_data_collection 'Bruker SMART'
_computing_data_reduction 'Bruker SAINT'
_computing_molecular_graphics 'Bruker SHELXTL'
_computing_publication_material 'Bruker SHELXTL'
_computing_structure_refinement 'Bruker SHELXTL'
_computing_structure_solution 'Bruker SHELXTL'
_diffrn_ambient_temperature 296(2)
_diffrn_measured_fraction_theta_full 0.999
_diffrn_measured_fraction_theta_max 0.999
_diffrn_measurement_device_type 'CCD area detector'
_diffrn_measurement_method 'phi and omega scans'
_diffrn_radiation_monochromator graphite
_diffrn_radiation_source 'fine-focus sealed tube'
_diffrn_radiation_type MoK\a
_diffrn_radiation_wavelength 0.71073
_diffrn_reflns_av_R_equivalents 0.0330
_diffrn_reflns_av_sigmaI/netI 0.0272
_diffrn_reflns_limit_h_max 17
_diffrn_reflns_limit_h_min -17
_diffrn_reflns_limit_k_max 14
_diffrn_reflns_limit_k_min -17
_diffrn_reflns_limit_l_max 9
_diffrn_reflns_limit_l_min -11
_diffrn_reflns_number 2996
_diffrn_reflns_theta_full 25.00
_diffrn_reflns_theta_max 25.00
_diffrn_reflns_theta_min 2.63
_exptl_absorpt_coefficient_mu 13.111
_exptl_absorpt_correction_T_max 0.7456
_exptl_absorpt_correction_T_min 0.5498
_exptl_absorpt_correction_type multi-scan
_exptl_absorpt_process_details SADABS
_exptl_crystal_colour red
_exptl_crystal_density_diffrn 3.758
_exptl_crystal_density_method 'not measured'
_exptl_crystal_description block
_exptl_crystal_F_000 1812
_exptl_crystal_size_max 0.153
_exptl_crystal_size_mid 0.114
_exptl_crystal_size_min 0.068
_refine_diff_density_max 1.919
_refine_diff_density_min -1.848
_refine_diff_density_rms 0.258
_refine_ls_extinction_coef 0.00048(6)
_refine_ls_extinction_expression Fc^*^=kFc[1+0.001xFc^2^\l^3^/sin(2\q)]^-1/4^
_refine_ls_extinction_method SHELXL
_refine_ls_goodness_of_fit_ref 1.123
_refine_ls_matrix_type full
_refine_ls_number_parameters 40
_refine_ls_number_reflns 705
_refine_ls_number_restraints 0
_refine_ls_restrained_S_all 1.123
_refine_ls_R_factor_all 0.0408
_refine_ls_R_factor_gt 0.0355
_refine_ls_shift/su_max 0.001
_refine_ls_shift/su_mean 0.000
_refine_ls_structure_factor_coef Fsqd
_refine_ls_weighting_details 'calc w=1/[\s^2^(Fo^2^)+(0.0435P)^2^+30.9341P] where P=(Fo^2^+2Fc^2^)/3'
_refine_ls_weighting_scheme calc
_refine_ls_wR_factor_gt 0.0849
_refine_ls_wR_factor_ref 0.0882
_reflns_number_gt 623
_reflns_number_total 705
_reflns_threshold_expression >2sigma(I)
_cod_data_source_file c8cc04639e2.cif
_cod_data_source_block 32323
_cod_depositor_comments
;
The following automatic conversions were performed:

'_symmetry_cell_setting' value 'Trigonal' changed to 'trigonal'
according to
/home/data/users/saulius/crontab/automatic-downloads/rss-feeds/RSC/lib/dictionaries/cif_core.dic
dictionary named 'cif_core.dic' version 2.4.2 from 2011-04-26.

Automatic conversion script
Id: cif_fix_values 4973 2017-02-22 13:04:09Z antanas 

 Adding full bibliography for 7121903--7121905.cif.
;
_cod_original_sg_symbol_H-M R-3
_cod_database_code 7121903

loop_
_symmetry_equiv_pos_as_xyz
'x, y, z'
'-y, x-y, z'
'-x+y, -x, z'
'x+2/3, y+1/3, z+1/3'
'-y+2/3, x-y+1/3, z+1/3'
'-x+y+2/3, -x+1/3, z+1/3'
'x+1/3, y+2/3, z+2/3'
'-y+1/3, x-y+2/3, z+2/3'
'-x+y+1/3, -x+2/3, z+2/3'
'-x, -y, -z'
'y, -x+y, -z'
'x-y, x, -z'
'-x+2/3, -y+1/3, -z+1/3'
'y+2/3, -x+y+1/3, -z+1/3'
'x-y+2/3, x+1/3, -z+1/3'
'-x+1/3, -y+2/3, -z+2/3'
'y+1/3, -x+y+2/3, -z+2/3'
'x-y+1/3, x+2/3, -z+2/3'

loop_
_atom_site_label
_atom_site_type_symbol
_atom_site_fract_x
_atom_site_fract_y
_atom_site_fract_z
_atom_site_U_iso_or_equiv
_atom_site_adp_type
_atom_site_occupancy
_atom_site_symmetry_multiplicity
_atom_site_calc_flag
_atom_site_refinement_flags
Hg1 Hg 0.88113(4) 0.05828(4) 0.17102(5) 0.0241(3) Uani 0.17 1 d P
Sb1 Sb 0.88113(4) 0.05828(4) 0.17102(5) 0.0241(3) Uani 0.83 1 d P
Na1 Na 1.0000 0.0000 0.5000 0.0084(13) Uani 1 6 d S
Na2 Na 1.1059(2) 0.3632(2) 0.1609(3) 0.0185(8) Uani 1 1 d .
S1 S 1.04703(12) 0.16772(12) 0.3047(2) 0.0115(4) Uani 1 1 d .
S2 S 0.76344(13) 0.08758(12) 0.31068(19) 0.0134(4) Uani 1 1 d .

loop_
_atom_site_aniso_label
_atom_site_aniso_U_11
_atom_site_aniso_U_22
_atom_site_aniso_U_33
_atom_site_aniso_U_23
_atom_site_aniso_U_13
_atom_site_aniso_U_12
Hg1 0.0201(3) 0.0295(4) 0.0250(4) -0.0071(2) 0.00022(19) 0.0141(2)
Sb1 0.0201(3) 0.0295(4) 0.0250(4) -0.0071(2) 0.00022(19) 0.0141(2)
Na1 0.0106(18) 0.0106(18) 0.004(3) 0.000 0.000 0.0053(9)
Na2 0.0196(15) 0.0195(16) 0.019(2) 0.0008(12) 0.0042(12) 0.0118(12)
S1 0.0129(8) 0.0090(8) 0.0137(10) 0.0000(6) 0.0019(7) 0.0062(6)
S2 0.0133(8) 0.0128(8) 0.0121(10) 0.0001(7) 0.0013(7) 0.0051(7)

loop_
_atom_type_symbol
_atom_type_description
_atom_type_scat_dispersion_real
_atom_type_scat_dispersion_imag
_atom_type_scat_source
Na Na 0.0362 0.0249 'International Tables Vol C Tables 4.2.6.8 and 6.1.1.4'
S S 0.1246 0.1234 'International Tables Vol C Tables 4.2.6.8 and 6.1.1.4'
Sb Sb -0.5866 1.5461 'International Tables Vol C Tables 4.2.6.8 and 6.1.1.4'
Hg Hg -2.3894 9.2266 'International Tables Vol C Tables 4.2.6.8 and 6.1.1.4'

loop_
_geom_angle_atom_site_label_1
_geom_angle_atom_site_label_2
_geom_angle_atom_site_label_3
_geom_angle
_geom_angle_site_symmetry_1
_geom_angle_site_symmetry_3
S2 Hg1 S1 97.73(8) . .
S2 Hg1 S1 91.52(7) . 2_645
S1 Hg1 S1 93.69(9) . 2_645
S2 Hg1 S2 82.88(8) . 13_655
S1 Hg1 S2 92.65(7) . 13_655
S1 Hg1 S2 172.06(5) 2_645 13_655
S1 Na1 S1 180.00(8) 2_645 11_666
S1 Na1 S1 81.10(8) 2_645 3_765
S1 Na1 S1 98.90(8) 11_666 3_765
S1 Na1 S1 81.10(8) 2_645 .
S1 Na1 S1 98.90(8) 11_666 .
S1 Na1 S1 81.10(8) 3_765 .
S1 Na1 S1 98.90(8) 2_645 12_546
S1 Na1 S1 81.10(8) 11_666 12_546
S1 Na1 S1 180.0 3_765 12_546
S1 Na1 S1 98.90(8) . 12_546
S1 Na1 S1 98.90(8) 2_645 10_756
S1 Na1 S1 81.10(8) 11_666 10_756
S1 Na1 S1 98.90(8) 3_765 10_756
S1 Na1 S1 180.00(5) . 10_756
S1 Na1 S1 81.10(8) 12_546 10_756
S1 Na1 Na2 50.30(6) 2_645 17
S1 Na1 Na2 129.70(6) 11_666 17
S1 Na1 Na2 131.40(6) 3_765 17
S1 Na1 Na2 90.33(5) . 17
S1 Na1 Na2 48.60(6) 12_546 17
S1 Na1 Na2 89.67(5) 10_756 17
S1 Na1 Na2 129.70(6) 2_645 5_645
S1 Na1 Na2 50.30(6) 11_666 5_645
S1 Na1 Na2 48.60(6) 3_765 5_645
S1 Na1 Na2 89.67(5) . 5_645
S1 Na1 Na2 131.40(6) 12_546 5_645
S1 Na1 Na2 90.33(5) 10_756 5_645
Na2 Na1 Na2 180.0 17 5_645
S1 Na1 Na2 131.40(6) 2_645 16_755
S1 Na1 Na2 48.60(6) 11_666 16_755
S1 Na1 Na2 90.33(5) 3_765 16_755
S1 Na1 Na2 50.30(6) . 16_755
S1 Na1 Na2 89.67(5) 12_546 16_755
S1 Na1 Na2 129.70(6) 10_756 16_755
Na2 Na1 Na2 119.981(2) 17 16_755
Na2 Na1 Na2 60.019(2) 5_645 16_755
S1 Na1 Na2 48.60(6) 2_645 4_445
S1 Na1 Na2 131.40(6) 11_666 4_445
S1 Na1 Na2 89.67(5) 3_765 4_445
S1 Na1 Na2 129.70(6) . 4_445
S1 Na1 Na2 90.33(5) 12_546 4_445
S1 Na1 Na2 50.30(6) 10_756 4_445
Na2 Na1 Na2 60.019(2) 17 4_445
Na2 Na1 Na2 119.981(2) 5_645 4_445
Na2 Na1 Na2 180.0 16_755 4_445
S1 Na1 Na2 90.33(5) 2_645 18_535
S1 Na1 Na2 89.67(5) 11_666 18_535
S1 Na1 Na2 50.30(6) 3_765 18_535
S1 Na1 Na2 131.40(6) . 18_535
S1 Na1 Na2 129.70(6) 12_546 18_535
S1 Na1 Na2 48.60(6) 10_756 18_535
Na2 Na1 Na2 119.979(2) 17 18_535
Na2 Na1 Na2 60.021(2) 5_645 18_535
Na2 Na1 Na2 119.979(2) 16_755 18_535
Na2 Na1 Na2 60.021(2) 4_445 18_535
S1 Na1 Na2 89.67(5) 2_645 6_665
S1 Na1 Na2 90.33(5) 11_666 6_665
S1 Na1 Na2 129.70(6) 3_765 6_665
S1 Na1 Na2 48.60(6) . 6_665
S1 Na1 Na2 50.30(6) 12_546 6_665
S1 Na1 Na2 131.40(6) 10_756 6_665
Na2 Na1 Na2 60.021(2) 17 6_665
Na2 Na1 Na2 119.979(2) 5_645 6_665
Na2 Na1 Na2 60.021(2) 16_755 6_665
Na2 Na1 Na2 119.979(2) 4_445 6_665
Na2 Na1 Na2 180.0 18_535 6_665
S2 Na2 S2 166.60(12) 18_545 8_644
S2 Na2 S1 93.09(11) 18_545 .
S2 Na2 S1 94.69(10) 8_644 .
S2 Na2 S2 89.17(9) 18_545 13_655
S2 Na2 S2 102.20(11) 8_644 13_655
S1 Na2 S2 86.30(10) . 13_655
S2 Na2 S1 95.09(11) 18_545 8_644
S2 Na2 S1 78.15(10) 8_644 8_644
S1 Na2 S1 170.71(13) . 8_644
S2 Na2 S1 89.42(10) 13_655 8_644
S2 Na2 S1 75.85(10) 18_545 16_755
S2 Na2 S1 92.82(11) 8_644 16_755
S1 Na2 S1 93.20(10) . 16_755
S2 Na2 S1 164.96(11) 13_655 16_755
S1 Na2 S1 93.06(11) 8_644 16_755
S2 Na2 Na1 83.61(7) 18_545 7_554
S2 Na2 Na1 83.36(7) 8_644 7_554
S1 Na2 Na1 139.17(10) . 7_554
S2 Na2 Na1 134.12(9) 13_655 7_554
S1 Na2 Na1 46.61(6) 8_644 7_554
S1 Na2 Na1 46.44(6) 16_755 7_554
S2 Na2 Na2 124.02(12) 18_545 15_545
S2 Na2 Na2 45.17(8) 8_644 15_545
S1 Na2 Na2 90.10(10) . 15_545
S2 Na2 Na2 146.78(13) 13_655 15_545
S1 Na2 Na2 88.97(7) 8_644 15_545
S1 Na2 Na2 48.18(6) 16_755 15_545
Na1 Na2 Na2 59.988(1) 7_554 15_545
S2 Na2 Na2 45.59(8) 18_545 14_565
S2 Na2 Na2 128.07(11) 8_644 14_565
S1 Na2 Na2 137.20(12) . 14_565
S2 Na2 Na2 83.07(9) 13_655 14_565
S1 Na2 Na2 50.05(7) 8_644 14_565
S1 Na2 Na2 87.17(7) 16_755 14_565
Na1 Na2 Na2 59.991(1) 7_554 14_565
Na2 Na2 Na2 119.919(9) 15_545 14_565
S2 Na2 Na2 97.05(13) 18_545 8_644
S2 Na2 Na2 86.50(10) 8_644 8_644
S1 Na2 Na2 128.93(11) . 8_644
S2 Na2 Na2 44.20(6) 13_655 8_644
S1 Na2 Na2 45.52(8) 8_644 8_644
S1 Na2 Na2 137.81(12) 16_755 8_644
Na1 Na2 Na2 91.78(9) 7_554 8_644
Na2 Na2 Na2 122.82(10) 15_545 8_644
Na2 Na2 Na2 61.54(11) 14_565 8_644
S2 Na2 Na2 45.76(6) 18_545 6_665
S2 Na2 Na2 142.08(12) 8_644 6_665
S1 Na2 Na2 47.65(8) . 6_665
S2 Na2 Na2 82.35(12) 13_655 6_665
S1 Na2 Na2 139.77(11) 8_644 6_665
S1 Na2 Na2 86.22(10) 16_755 6_665
Na1 Na2 Na2 120.51(8) 7_554 6_665
Na2 Na2 Na2 118.46(11) 15_545 6_665
Na2 Na2 Na2 89.79(10) 14_565 6_665
Na2 Na2 Na2 118.70(11) 8_644 6_665
S2 Na2 Na2 81.63(13) 18_545 16_755
S2 Na2 Na2 95.42(13) 8_644 16_755
S1 Na2 Na2 48.52(7) . 16_755
S2 Na2 Na2 132.78(13) 13_655 16_755
S1 Na2 Na2 137.31(13) 8_644 16_755
S1 Na2 Na2 44.68(7) 16_755 16_755
Na1 Na2 Na2 90.91(9) 7_554 16_755
Na2 Na2 Na2 60.06(9) 15_545 16_755
Na2 Na2 Na2 118.66(13) 14_565 16_755
Na2 Na2 Na2 176.86(14) 8_644 16_755
Na2 Na2 Na2 58.40(9) 6_665 16_755
Hg1 S1 Sb1 99.17(8) . 3_765
Hg1 S1 Hg1 99.17(8) . 3_765
Sb1 S1 Hg1 0.00(3) 3_765 3_765
Hg1 S1 Na2 94.98(9) . .
Sb1 S1 Na2 96.91(9) 3_765 .
Hg1 S1 Na2 96.91(9) 3_765 .
Hg1 S1 Na1 93.73(7) . .
Sb1 S1 Na1 90.10(7) 3_765 .
Hg1 S1 Na1 90.10(7) 3_765 .
Na2 S1 Na1 167.81(9) . .
Hg1 S1 Na2 89.09(9) . 6_665
Sb1 S1 Na2 170.56(9) 3_765 6_665
Hg1 S1 Na2 170.56(9) 3_765 6_665
Na2 S1 Na2 86.84(10) . 6_665
Na1 S1 Na2 84.79(9) . 6_665
Hg1 S1 Na2 170.59(9) . 16_755
Sb1 S1 Na2 89.77(9) 3_765 16_755
Hg1 S1 Na2 89.77(9) 3_765 16_755
Na2 S1 Na2 86.80(10) . 16_755
Na1 S1 Na2 83.25(9) . 16_755
Na2 S1 Na2 81.77(7) 6_665 16_755
Hg1 S2 Na2 102.40(10) . 17
Hg1 S2 Na2 94.95(10) . 6_665
Na2 S2 Na2 89.24(11) 17 6_665
Hg1 S2 Na2 103.54(10) . 13_655
Na2 S2 Na2 90.04(7) 17 13_655
Na2 S2 Na2 161.21(11) 6_665 13_655
Hg1 S2 Hg1 97.12(8) . 13_655
Na2 S2 Hg1 160.48(9) 17 13_655
Na2 S2 Hg1 88.91(9) 6_665 13_655
Na2 S2 Hg1 85.54(8) 13_655 13_655

loop_
_geom_bond_atom_site_label_1
_geom_bond_atom_site_label_2
_geom_bond_distance
_geom_bond_site_symmetry_2
Hg1 S2 2.391(2) .
Hg1 S1 2.496(2) .
Hg1 S1 2.673(2) 2_645
Hg1 S2 2.962(2) 13_655
Na1 S1 2.902(3) 2_645
Na1 S1 2.902(3) 11_666
Na1 S1 2.902(3) 3_765
Na1 S1 2.902(3) .
Na1 S1 2.902(3) 12_546
Na1 S1 2.902(3) 10_756
Na1 Na2 3.976(4) 17
Na1 Na2 3.976(4) 5_645
Na1 Na2 3.976(4) 16_755
Na1 Na2 3.976(4) 4_445
Na1 Na2 3.977(4) 18_535
Na1 Na2 3.977(4) 6_665
Na2 S2 2.821(4) 18_545
Na2 S2 2.842(4) 8_644
Na2 S1 2.892(4) .
Na2 S2 2.900(4) 13_655
Na2 S1 2.995(4) 8_644
Na2 S1 3.081(4) 16_755
Na2 Na1 3.976(4) 7_554
Na2 Na2 3.978(4) 15_545
Na2 Na2 3.978(4) 14_565
Na2 Na2 4.047(4) 8_644
Na2 Na2 4.047(4) 6_665
Na2 Na2 4.106(7) 16_755
S1 Sb1 2.673(2) 3_765
S1 Hg1 2.673(2) 3_765
S1 Na2 2.995(4) 6_665
S1 Na2 3.081(4) 16_755
S2 Na2 2.821(4) 17
S2 Na2 2.842(4) 6_665
S2 Na2 2.900(4) 13_655
S2 Hg1 2.962(2) 13_655
